data_7251636
loop_
_publ_author_name
'Nakano, Takeo'
'Ichikawa, Shota'
'Inaba, Ryoto'
'Sumida, Akifumi'
'Hamasaki, Atom'
'Imoto, Hiroaki'
'Naka, Kensuke'

_publ_section_title
;
 Development of unsymmetrical boron complexes bearing (iso)quinolylphenol
 ligands and their halogenated derivatives; crystal polymorphism for
 white-light-emitting properties.
;
_journal_issue 7
_journal_name_full 'Physical chemistry chemical physics : PCCP'
_journal_page_first 4626
_journal_page_last 4635
_journal_paper_doi 10.1039/d5cp04402b
_journal_volume 28
_journal_year 2026
_chemical_formula_moiety 'C15 H9 B F3 N O, 0.5(C H2 Cl2)'
_chemical_formula_sum 'C15.5 H9 B Cl F3 N O'
_chemical_formula_weight 328.50
_space_group_crystal_system triclinic
_space_group_IT_number 2
_space_group_name_Hall '-P 1'
_space_group_name_H-M_alt 'P -1'
_atom_sites_solution_hydrogens geom
_atom_sites_solution_primary direct
_audit_creation_date 2025-04-23
_audit_creation_method
;
Olex2 1.5-ac5-024
(compiled 2022.04.12 svn.rca3783a0 for Rigaku Oxford Diffraction, GUI svn.r6498)
;
_audit_update_record
;
2025-10-27 deposited with the CCDC.	2026-01-23 downloaded from the CCDC.
;
_cell_angle_alpha 71.272(3)
_cell_angle_beta 81.388(3)
_cell_angle_gamma 84.912(3)
_cell_formula_units_Z 2
_cell_length_a 6.7344(2)
_cell_length_b 8.3673(3)
_cell_length_c 12.9637(5)
_cell_measurement_reflns_used 4127
_cell_measurement_temperature 293(2)
_cell_measurement_theta_max 75.3100
_cell_measurement_theta_min 3.6260
_cell_volume 683.37(4)
_computing_cell_refinement 'CrysAlisPro 1.171.42.90a (Rigaku OD, 2023)'
_computing_data_collection 'CrysAlisPro 1.171.42.90a (Rigaku OD, 2023)'
_computing_data_reduction 'CrysAlisPro 1.171.42.90a (Rigaku OD, 2023)'
_computing_molecular_graphics 'Olex2 1.5-ac5-024 (Dolomanov et al., 2009)'
_computing_publication_material 'Olex2 1.5-ac5-024 (Dolomanov et al., 2009)'
_computing_structure_refinement 'SHELXL 2018/3 (Sheldrick, 2015)'
_computing_structure_solution 'SHELXS  (Sheldrick, 2008)'
_diffrn_ambient_temperature 293(2)
_diffrn_detector 'Hybrid Pixel Array Detector'
_diffrn_detector_area_resol_mean 10.0000
_diffrn_detector_type HyPix
_diffrn_measured_fraction_theta_full 0.995
_diffrn_measured_fraction_theta_max 0.923
_diffrn_measurement_details
;
List of Runs (angles in degrees, time in seconds):

  # Type    Start    End  Width  t~exp~   \w     \q     \k     \f   Frames
#--------------------------------------------------------------------------
  1  \w     71.00 101.00   0.50    0.71    --  106.90 -99.00-180.00   60
  2  \w     41.00  73.00   0.50    0.71    --  106.90-125.00 -60.00   64
  3  \w     87.00 112.00   0.50    0.71    --  106.90-125.00 -60.00   50
  4  \w     38.00  97.00   0.50    0.71    --  106.90 -99.00 -60.00  118
  5  \w     64.00 103.00   0.50    0.71    --  106.90 -99.00 -30.00   78
  6  \w     73.00 102.00   0.50    0.71    --  106.90 -99.00  30.00   58
  7  \w     43.00  69.00   0.50    0.71    --  106.90 -99.00  30.00   52
  8  \w     60.00 101.00   0.50    0.71    --  106.90 -99.00  90.00   82
  9  \w     77.00 105.00   0.50    0.71    --  106.90 -99.00 120.00   56
 10  \w     37.00  63.00   0.50    0.71    --  106.90 -99.00 120.00   52
 11  \w     38.00  64.00   0.50    0.71    --  106.90 -85.00-162.00   52
 12  \w    -21.00  25.00   0.50    0.18    --   47.79 -19.00-120.00   92
 13  \w    -26.00  23.00   0.50    0.18    --   47.79 -19.00-180.00   98
 14  \w    -24.00  24.00   0.50    0.18    --   47.79 -19.00 -60.00   96
 15  \w      1.00  37.00   0.50    0.18    --   47.79 -38.00  90.00   72
 16  \w     39.00  66.00   0.50    0.71    --  106.90 -57.00 120.00   54
 17  \w     36.00  73.00   0.50    0.18    --   47.79 -85.00-162.00   74
 18  \w    -14.00  27.00   0.50    0.18    --   47.79 -85.00-162.00   82
 19  \w     36.00  62.00   0.50    0.71    --  106.90 -57.00-150.00   52
 20  \w    126.00 169.00   0.50    0.71    --  106.90  19.00-120.00   86
 21  \w    146.00 177.00   0.50    0.71    --  106.90 125.00-180.00   62
 22  \w     98.00 143.00   0.50    0.71    --  106.90 125.00-180.00   90
 23  \w    102.00 175.00   0.50    0.71    --  106.90 125.00 -30.00  146
 24  \w    103.00 140.00   0.50    0.71    --  106.90  85.00 -43.00   74
 25  \w   -116.00 -36.00   0.50    0.18    --  -47.79 -57.00  60.00  160
 26  \w   -161.00 -78.00   0.50    0.71    --  -91.75 -57.00 150.00  166
 27  \w   -131.00 -89.00   0.50    0.71    --  -91.75 -99.00 -60.00   84
 28  \w   -161.00 -88.00   0.50    0.71    --  -91.75 -77.00-120.00  146
 29  \w   -135.00-110.00   0.50    0.71    --  -91.75 -99.00-180.00   50
 30  \w   -120.00 -82.00   0.50    0.71    --  -91.75 -85.00-162.00   76
 31  \w   -163.00-128.00   0.50    0.71    --  -91.75 -85.00-162.00   70
 32  \w    -64.00 -20.00   0.50    0.71    --  -91.75  57.00 -30.00   88
 33  \w    -63.00 -20.00   0.50    0.71    --  -91.75  57.00 150.00   86
 34  \w    -54.00 -20.00   0.50    0.71    --  -91.75  57.00 120.00   68
 35  \w    -55.00 -19.00   0.50    0.71    --  -91.75  57.00  60.00   72
 36  \w    -65.00 -37.00   0.50    0.71    --  -91.75  57.00  30.00   56
 37  \w    -72.00 -36.00   0.50    0.18    --  -47.79  85.00 -43.00   72
 38  \w    -19.00  21.00   0.50    0.18    --  -47.79  85.00 -43.00   80
 39  \w   -115.00 -57.00   0.50    0.71    --  -91.75  85.00 -43.00  116
;
_diffrn_measurement_device 'four-circle diffractometer'
_diffrn_measurement_device_type 'XtaLAB Synergy, Dualflex, HyPix'
_diffrn_measurement_method '\w scans'
_diffrn_orient_matrix_type 'CrysAlisPro convention (1999,Acta A55,543-557)'
_diffrn_orient_matrix_UB_11 0.1369817000
_diffrn_orient_matrix_UB_12 0.1496098000
_diffrn_orient_matrix_UB_13 -0.0258285000
_diffrn_orient_matrix_UB_21 0.0905101000
_diffrn_orient_matrix_UB_22 -0.0301724000
_diffrn_orient_matrix_UB_23 -0.1089320000
_diffrn_orient_matrix_UB_31 -0.1633307000
_diffrn_orient_matrix_UB_32 0.1207185000
_diffrn_orient_matrix_UB_33 -0.0589633000
_diffrn_radiation_monochromator mirror
_diffrn_radiation_probe x-ray
_diffrn_radiation_type 'Cu K\a'
_diffrn_radiation_wavelength 1.54184
_diffrn_reflns_av_R_equivalents 0.0353
_diffrn_reflns_av_unetI/netI 0.0388
_diffrn_reflns_Laue_measured_fraction_full 0.995
_diffrn_reflns_Laue_measured_fraction_max 0.923
_diffrn_reflns_limit_h_max 7
_diffrn_reflns_limit_h_min -8
_diffrn_reflns_limit_k_max 10
_diffrn_reflns_limit_k_min -10
_diffrn_reflns_limit_l_max 14
_diffrn_reflns_limit_l_min -16
_diffrn_reflns_number 7640
_diffrn_reflns_point_group_measured_fraction_full 0.995
_diffrn_reflns_point_group_measured_fraction_max 0.923
_diffrn_reflns_theta_full 67.684
_diffrn_reflns_theta_max 76.872
_diffrn_reflns_theta_min 3.630
_diffrn_source 'micro-focus sealed X-ray tube'
_diffrn_source_type 'PhotonJet (Cu) X-ray Source'
_exptl_absorpt_coefficient_mu 2.825
_exptl_absorpt_correction_T_max 1.00000
_exptl_absorpt_correction_T_min 0.69587
_exptl_absorpt_correction_type multi-scan
_exptl_absorpt_process_details
;
CrysAlisPro 1.171.42.90a (Rigaku Oxford Diffraction, 2023)
Empirical absorption correction using spherical harmonics,
implemented in SCALE3 ABSPACK scaling algorithm.
;
_exptl_crystal_colour colourless
_exptl_crystal_colour_primary colourless
_exptl_crystal_density_diffrn 1.596
_exptl_crystal_description block
_exptl_crystal_F_000 332
_exptl_crystal_size_max 0.212
_exptl_crystal_size_mid 0.07
_exptl_crystal_size_min 0.031
_refine_diff_density_max 0.373
_refine_diff_density_min -0.515
_refine_diff_density_rms 0.075
_refine_ls_extinction_method none
_refine_ls_goodness_of_fit_ref 1.041
_refine_ls_hydrogen_treatment constr
_refine_ls_matrix_type full
_refine_ls_number_parameters 217
_refine_ls_number_reflns 2678
_refine_ls_number_restraints 0
_refine_ls_restrained_S_all 1.041
_refine_ls_R_factor_all 0.0588
_refine_ls_R_factor_gt 0.0514
_refine_ls_shift/su_max 0.000
_refine_ls_shift/su_mean 0.000
_refine_ls_structure_factor_coef Fsqd
_refine_ls_weighting_details 'w=1/[\s^2^(Fo^2^)+(0.0871P)^2^+0.3267P] where P=(Fo^2^+2Fc^2^)/3'
_refine_ls_weighting_scheme calc
_refine_ls_wR_factor_gt 0.1406
_refine_ls_wR_factor_ref 0.1469
_reflns_Friedel_coverage 0.000
_reflns_number_gt 2273
_reflns_number_total 2678
_reflns_threshold_expression 'I > 2\s(I)'
_cod_data_source_file d5cp04402b2.cif
_cod_data_source_block 250422_4_1p4f_d_autored
_cod_original_cell_volume 683.36(4)
_cod_original_formula_sum 'C15.50 H9 B Cl F3 N O'
_cod_database_code 7251636
_shelx_shelxl_version_number 2018/3
_chemical_oxdiff_formula 'C15 H9 O1 B1 N1 F3'
_shelx_space_group_comment
;
The symmetry employed for this shelxl refinement is uniquely defined
by the following loop, which should always be used as a source of
symmetry information in preference to the above space-group names.
They are only intended as comments.
;
_shelx_estimated_absorpt_t_max 0.920
_shelx_estimated_absorpt_t_min 0.588
_olex2_refinement_description
;
1. Fixed Uiso
 At 1.2 times of:
  All C(H) groups, All C(H,H) groups
2. Others
 Fixed Sof: Cl1(0.5) Cl2(0.5) C23(0.5) H23A(0.5) H23B(0.5)
3.a Secondary CH2 refined with riding coordinates:
 C23(H23A,H23B)
3.b Aromatic/amide H refined with riding coordinates:
 C9(H9), C11(H11), C12(H12), C15(H15), C16(H16), C18(H18), C19(H19), C20(H20),
 C21(H21)
;
_olex2_submission_special_instructions 'No special instructions were received'
_oxdiff_exptl_absorpt_empirical_details
;
Empirical correction (ABSPACK) includes:
- Absorption correction using spherical harmonics
- Frame scaling
;
_oxdiff_exptl_absorpt_empirical_full_max 1.495
_oxdiff_exptl_absorpt_empirical_full_min 0.705

loop_
_space_group_symop_operation_xyz
'x, y, z'
'-x, -y, -z'

loop_
_atom_site_label
_atom_site_type_symbol
_atom_site_fract_x
_atom_site_fract_y
_atom_site_fract_z
_atom_site_U_iso_or_equiv
_atom_site_adp_type
_atom_site_occupancy
_atom_site_site_symmetry_order
_atom_site_calc_flag
_atom_site_refinement_flags_posn
_atom_site_refinement_flags_adp
_atom_site_refinement_flags_occupancy
_atom_site_disorder_assembly
_atom_site_disorder_group
F3 F -0.26637(19) -0.58298(15) 1.34074(10) 0.0326(3) Uani 1 1 d . . . . .
F4 F 0.00045(17) -0.17689(14) 0.80005(9) 0.0273(3) Uani 1 1 d . . . . .
F5 F -0.33858(18) -0.18742(14) 0.80451(9) 0.0275(3) Uani 1 1 d . . . . .
O6 O -0.1905(2) -0.31258(17) 0.96218(11) 0.0284(4) Uani 1 1 d . . . . .
N7 N -0.2180(2) 0.00452(19) 0.88490(13) 0.0192(4) Uani 1 1 d . . . . .
C8 C -0.2237(3) -0.2997(2) 1.06310(16) 0.0219(4) Uani 1 1 d . . . . .
C9 C -0.2271(3) -0.4493(2) 1.15112(17) 0.0243(4) Uani 1 1 d . . . . .
H9 H -0.206608 -0.553641 1.139144 0.029 Uiso 1 1 calc R U . . .
C10 C -0.2614(3) -0.4385(3) 1.25547(16) 0.0242(4) Uani 1 1 d . . . . .
C11 C -0.2914(3) -0.2865(3) 1.27812(16) 0.0254(4) Uani 1 1 d . . . . .
H11 H -0.314145 -0.283854 1.350101 0.030 Uiso 1 1 calc R U . . .
C12 C -0.2864(3) -0.1400(2) 1.19100(16) 0.0227(4) Uani 1 1 d . . . . .
H12 H -0.305004 -0.036886 1.204737 0.027 Uiso 1 1 calc R U . . .
C13 C -0.2538(3) -0.1416(2) 1.08133(16) 0.0204(4) Uani 1 1 d . . . . .
C14 C -0.2493(3) 0.0139(2) 0.98819(15) 0.0196(4) Uani 1 1 d . . . . .
C15 C -0.2772(3) 0.1740(2) 1.00539(16) 0.0217(4) Uani 1 1 d . . . . .
H15 H -0.298697 0.180116 1.076603 0.026 Uiso 1 1 calc R U . . .
C16 C -0.2729(3) 0.3179(2) 0.91903(16) 0.0223(4) Uani 1 1 d . . . . .
H16 H -0.291222 0.422048 0.931448 0.027 Uiso 1 1 calc R U . . .
C17 C -0.2409(3) 0.3111(2) 0.81024(16) 0.0219(4) Uani 1 1 d . . . . .
C18 C -0.2367(3) 0.4594(2) 0.71843(17) 0.0248(4) Uani 1 1 d . . . . .
H18 H -0.254085 0.564801 0.728983 0.030 Uiso 1 1 calc R U . . .
C19 C -0.2073(3) 0.4480(3) 0.61434(17) 0.0263(4) Uani 1 1 d . . . . .
H19 H -0.206417 0.545494 0.554140 0.032 Uiso 1 1 calc R U . . .
C20 C -0.1783(3) 0.2884(3) 0.59850(17) 0.0266(4) Uani 1 1 d . . . . .
H20 H -0.157388 0.281799 0.527405 0.032 Uiso 1 1 calc R U . . .
C21 C -0.1801(3) 0.1425(3) 0.68568(16) 0.0235(4) Uani 1 1 d . . . . .
H21 H -0.159794 0.038274 0.673443 0.028 Uiso 1 1 calc R U . . .
C22 C -0.2130(3) 0.1507(2) 0.79420(15) 0.0200(4) Uani 1 1 d . . . . .
B24 B -0.1853(3) -0.1741(3) 0.86164(18) 0.0221(5) Uani 1 1 d . . . . .
Cl1 Cl -0.2679(5) -0.0552(4) 0.4818(3) 0.0451(5) Uani 0.5 1 d . . P A -1
Cl2 Cl -0.6869(6) 0.0430(7) 0.5246(5) 0.0874(17) Uani 0.5 1 d . . P A -1
C23 C -0.5028(9) -0.0658(9) 0.5620(5) 0.0624(18) Uani 0.5 1 d . . P A -1
H23A H -0.541084 -0.182032 0.582640 0.075 Uiso 0.5 1 calc R U P A -1
H23B H -0.480449 -0.046444 0.629158 0.075 Uiso 0.5 1 calc R U P A -1

loop_
_atom_site_aniso_label
_atom_site_aniso_U_11
_atom_site_aniso_U_22
_atom_site_aniso_U_33
_atom_site_aniso_U_23
_atom_site_aniso_U_13
_atom_site_aniso_U_12
F3 0.0393(7) 0.0271(6) 0.0262(6) 0.0007(5) -0.0082(5) -0.0014(5)
F4 0.0268(6) 0.0250(6) 0.0304(6) -0.0115(5) -0.0015(5) 0.0048(4)
F5 0.0309(6) 0.0263(6) 0.0310(6) -0.0143(5) -0.0096(5) -0.0010(5)
O6 0.0432(9) 0.0204(7) 0.0227(7) -0.0086(6) -0.0048(6) 0.0009(6)
N7 0.0167(7) 0.0209(8) 0.0213(8) -0.0075(6) -0.0044(6) -0.0006(6)
C8 0.0200(9) 0.0250(10) 0.0215(9) -0.0077(8) -0.0051(7) -0.0003(7)
C9 0.0230(9) 0.0216(10) 0.0289(10) -0.0073(8) -0.0080(8) 0.0018(7)
C10 0.0201(9) 0.0246(10) 0.0239(9) -0.0005(8) -0.0060(7) -0.0019(7)
C11 0.0225(9) 0.0326(11) 0.0219(9) -0.0089(8) -0.0053(7) -0.0006(8)
C12 0.0212(9) 0.0239(10) 0.0246(9) -0.0090(8) -0.0054(7) 0.0008(7)
C13 0.0157(8) 0.0235(9) 0.0229(9) -0.0073(7) -0.0050(7) -0.0007(7)
C14 0.0140(8) 0.0240(10) 0.0223(9) -0.0084(8) -0.0057(7) 0.0012(7)
C15 0.0191(8) 0.0243(9) 0.0246(9) -0.0106(8) -0.0054(7) -0.0006(7)
C16 0.0205(8) 0.0199(9) 0.0293(10) -0.0106(8) -0.0061(7) 0.0002(7)
C17 0.0163(8) 0.0252(10) 0.0246(9) -0.0075(8) -0.0051(7) -0.0001(7)
C18 0.0225(9) 0.0210(9) 0.0310(10) -0.0072(8) -0.0063(8) 0.0001(7)
C19 0.0242(9) 0.0261(10) 0.0248(10) -0.0014(8) -0.0056(7) -0.0016(8)
C20 0.0239(9) 0.0333(11) 0.0237(10) -0.0095(8) -0.0051(7) -0.0018(8)
C21 0.0225(9) 0.0254(10) 0.0239(9) -0.0088(8) -0.0056(7) 0.0005(7)
C22 0.0153(8) 0.0215(9) 0.0236(9) -0.0065(7) -0.0047(7) -0.0010(7)
B24 0.0234(10) 0.0223(11) 0.0228(10) -0.0099(8) -0.0044(8) 0.0007(8)
Cl1 0.0213(15) 0.0624(10) 0.0711(11) -0.0479(9) -0.0139(9) 0.0119(9)
Cl2 0.0240(17) 0.134(3) 0.160(3) -0.123(3) -0.0320(12) 0.0272(11)
C23 0.043(3) 0.071(4) 0.054(3) 0.014(3) -0.012(3) -0.020(3)

loop_
_atom_type_symbol
_atom_type_description
_atom_type_scat_dispersion_real
_atom_type_scat_dispersion_imag
_atom_type_scat_source
C C 0.0181 0.0091 'International Tables Vol C Tables 4.2.6.8 and 6.1.1.4'
H H 0.0000 0.0000 'International Tables Vol C Tables 4.2.6.8 and 6.1.1.4'
B B 0.0090 0.0039 'International Tables Vol C Tables 4.2.6.8 and 6.1.1.4'
Cl Cl 0.3639 0.7018 'International Tables Vol C Tables 4.2.6.8 and 6.1.1.4'
F F 0.0727 0.0534 'International Tables Vol C Tables 4.2.6.8 and 6.1.1.4'
N N 0.0311 0.0180 'International Tables Vol C Tables 4.2.6.8 and 6.1.1.4'
O O 0.0492 0.0322 'International Tables Vol C Tables 4.2.6.8 and 6.1.1.4'

loop_
_exptl_crystal_face_index_h
_exptl_crystal_face_index_k
_exptl_crystal_face_index_l
_exptl_crystal_face_perp_dist
4 2 2 0.0989
0 -5 2 0.0414
0 5 -2 0.0328
-4 0 -2 0.0960
0 3 -5 0.0298
0 -3 5 0.0335
3 -3 0 0.0873
0 -4 -7 0.0131
0 4 7 0.0177

loop_
_geom_angle_atom_site_label_1
_geom_angle_atom_site_label_2
_geom_angle_atom_site_label_3
_geom_angle
_geom_angle_site_symmetry_1
_geom_angle_site_symmetry_3
_geom_angle_publ_flag
C8 O6 B24 125.79(16) . . ?
C14 N7 C22 120.88(16) . . ?
C14 N7 B24 121.51(15) . . ?
C22 N7 B24 117.61(15) . . ?
O6 C8 C9 117.55(18) . . ?
O6 C8 C13 121.66(17) . . ?
C9 C8 C13 120.79(18) . . ?
C10 C9 C8 118.35(19) . . ?
F3 C10 C9 118.47(18) . . ?
F3 C10 C11 118.25(17) . . ?
C9 C10 C11 123.28(18) . . ?
C12 C11 C10 117.97(18) . . ?
C11 C12 C13 121.83(18) . . ?
C8 C13 C12 117.78(18) . . ?
C8 C13 C14 120.10(17) . . ?
C12 C13 C14 122.11(18) . . ?
N7 C14 C13 119.48(17) . . ?
N7 C14 C15 119.85(17) . . ?
C15 C14 C13 120.67(17) . . ?
C16 C15 C14 120.61(18) . . ?
C15 C16 C17 120.51(18) . . ?
C16 C17 C18 121.77(18) . . ?
C16 C17 C22 118.32(17) . . ?
C18 C17 C22 119.91(18) . . ?
C19 C18 C17 120.20(19) . . ?
C18 C19 C20 119.82(18) . . ?
C21 C20 C19 121.41(19) . . ?
C20 C21 C22 119.87(19) . . ?
N7 C22 C17 119.83(17) . . ?
N7 C22 C21 121.39(17) . . ?
C21 C22 C17 118.78(17) . . ?
F4 B24 F5 111.01(16) . . ?
F4 B24 O6 109.10(16) . . ?
F4 B24 N7 108.04(16) . . ?
F5 B24 O6 109.36(17) . . ?
F5 B24 N7 107.89(15) . . ?
O6 B24 N7 111.43(16) . . ?
Cl2 C23 Cl1 124.4(5) . . ?

loop_
_geom_bond_atom_site_label_1
_geom_bond_atom_site_label_2
_geom_bond_distance
_geom_bond_site_symmetry_2
_geom_bond_publ_flag
F3 C10 1.350(2) . ?
F4 B24 1.382(2) . ?
F5 B24 1.389(2) . ?
O6 C8 1.331(2) . ?
O6 B24 1.438(3) . ?
N7 C14 1.350(2) . ?
N7 C22 1.397(2) . ?
N7 B24 1.607(3) . ?
C8 C9 1.396(3) . ?
C8 C13 1.409(3) . ?
C9 C10 1.368(3) . ?
C10 C11 1.386(3) . ?
C11 C12 1.373(3) . ?
C12 C13 1.410(3) . ?
C13 C14 1.463(3) . ?
C14 C15 1.419(3) . ?
C15 C16 1.355(3) . ?
C16 C17 1.413(3) . ?
C17 C18 1.416(3) . ?
C17 C22 1.416(3) . ?
C18 C19 1.367(3) . ?
C19 C20 1.408(3) . ?
C20 C21 1.372(3) . ?
C21 C22 1.414(3) . ?
Cl1 C23 1.751(7) . ?
Cl2 C23 1.515(7) . ?

loop_
_exptl_oxdiff_crystal_face_indexfrac_h
_exptl_oxdiff_crystal_face_indexfrac_k
_exptl_oxdiff_crystal_face_indexfrac_l
_exptl_oxdiff_crystal_face_x
_exptl_oxdiff_crystal_face_y
_exptl_oxdiff_crystal_face_z
4.1508 2.1482 2.2178 0.8327 0.0693 -0.5494
0.0781 -4.6294 1.8594 -0.7299 -0.0558 -0.6812
-0.0275 4.6418 -1.8270 0.7379 0.0565 0.6726
-4.3077 0.0407 -2.1071 -0.5296 -0.1616 0.8327
0.0503 2.9023 -5.2674 0.5771 0.4908 0.6527
-0.0112 -2.9080 5.2651 -0.5726 -0.4868 -0.6597
3.2492 -3.2261 -0.0532 -0.0362 0.3972 -0.9170
-0.0589 -3.8038 -7.4704 -0.3842 0.9232 -0.0091
0.0589 3.8038 7.4704 0.3842 -0.9232 0.0091
